data_2201534
loop_
_publ_author_name
'Sundar, T. V.'
'Parthasarathi, V.'
'\'Alvarez-R\'ua. C.'
'Garc\'ia-Granda. S.'
'Saxena, A.'
'Pardasani, P.'
'Pardasani, R. T.'

_publ_section_title
(<i>rac</i>-5<i>RS</i>,7<i>RS</i>,8S<i>R</i>)-Spiro[7-methoxycarbonyl-1-aza-3-thiabicyclo[3.3.0]octane-8,1'-acenaphthylen]-2'-one
_journal_issue 12
_journal_name_full 'Acta Crystallographica Section E'
_journal_page_first o1405
_journal_page_last o1407
_journal_paper_doi 10.1107/S1600536802020846
_journal_volume 58
_journal_year 2002
_chemical_formula_iupac 'C19 H17 N O3 S'
_chemical_formula_moiety 'C19 H17 N O3 S'
_chemical_formula_sum 'C19 H17 N O3 S'
_chemical_formula_weight 339.40
_chemical_melting_point 445
_chemical_name_systematic
;
[rac-5RS,7RS,8SR]-Spiro-{7-methoxycarbonyl-1-aza-3-thia-bicyclo[3.3.0]
octane-8,1'-acenaphthylene}-2'-one
;
_space_group_IT_number 14
_symmetry_cell_setting monoclinic
_symmetry_space_group_name_Hall '-P 2ybc'
_symmetry_space_group_name_H-M 'P 1 21/c 1'
_atom_sites_solution_hydrogens geom
_atom_sites_solution_primary direct
_atom_sites_solution_secondary difmap
_audit_creation_method SHELXL-97
_cell_angle_alpha 90.00
_cell_angle_beta 128.660(5)
_cell_angle_gamma 90.00
_cell_formula_units_Z 4
_cell_length_a 9.35970(10)
_cell_length_b 14.7896(2)
_cell_length_c 14.91990(10)
_cell_measurement_reflns_used 9012
_cell_measurement_temperature 293(2)
_cell_measurement_theta_max 68.251
_cell_measurement_theta_min 2.209
_cell_volume 1612.73(12)
_computing_cell_refinement 'HKL SCALEPACK (Otwinowski & Minor, 1997)'
_computing_data_collection 'COLLECT (Nonius, 1997-2000)'
_computing_data_reduction 'HKL DENZO (Otwinowski & Minor, 1997) and SCALEPACK'
_computing_molecular_graphics 'WinGX (Version 1.64.02; Farrugia, 1999) and PLATON (Spek, 2002)'
_computing_publication_material SHELXL97
_computing_structure_refinement 'SHELXL97 (Sheldrick, 1997)'
_computing_structure_solution 'SHELXS97 (Sheldrick, 1997)'
_diffrn_ambient_temperature 293(2)
_diffrn_detector_area_resol_mean 9
_diffrn_measured_fraction_theta_full 0.994
_diffrn_measured_fraction_theta_max 0.994
_diffrn_measurement_device '95mm CCD camera on \k-goniostat'
_diffrn_measurement_device_type 'Nonius KappaCCD'
_diffrn_measurement_method CCD
_diffrn_radiation_monochromator 'horizonally mounted graphite crystal'
_diffrn_radiation_source 'fine-focus sealed tube'
_diffrn_radiation_type CuK\a
_diffrn_radiation_wavelength 1.54180
_diffrn_reflns_av_R_equivalents 0.0505
_diffrn_reflns_av_sigmaI/netI 0.0254
_diffrn_reflns_limit_h_max 11
_diffrn_reflns_limit_h_min -11
_diffrn_reflns_limit_k_max 17
_diffrn_reflns_limit_k_min -17
_diffrn_reflns_limit_l_max 17
_diffrn_reflns_limit_l_min -16
_diffrn_reflns_number 21038
_diffrn_reflns_theta_full 68.21
_diffrn_reflns_theta_max 68.21
_diffrn_reflns_theta_min 4.83
_exptl_absorpt_coefficient_mu 1.928
_exptl_absorpt_correction_T_max 0.707
_exptl_absorpt_correction_T_min 0.583
_exptl_absorpt_correction_type multi-scan
_exptl_absorpt_process_details '(SORTAV; Blessing, 1995)'
_exptl_crystal_colour yellow
_exptl_crystal_density_diffrn 1.398
_exptl_crystal_density_method 'not measured'
_exptl_crystal_description cuboidal
_exptl_crystal_F_000 712
_exptl_crystal_size_max 0.32
_exptl_crystal_size_mid 0.20
_exptl_crystal_size_min 0.18
_refine_diff_density_max 0.187
_refine_diff_density_min -0.340
_refine_ls_extinction_method none
_refine_ls_goodness_of_fit_ref 1.044
_refine_ls_hydrogen_treatment constr
_refine_ls_matrix_type full
_refine_ls_number_parameters 218
_refine_ls_number_reflns 2926
_refine_ls_number_restraints 0
_refine_ls_restrained_S_all 1.044
_refine_ls_R_factor_all 0.0435
_refine_ls_R_factor_gt 0.0380
_refine_ls_shift/su_max <0.001
_refine_ls_shift/su_mean 0.000
_refine_ls_structure_factor_coef Fsqd
_refine_ls_weighting_details 'calc w = 1/[\s^2^(Fo^2^)+(0.0531P)^2^+0.4649P] where P = (Fo^2^+2Fc^2^)/3'
_refine_ls_weighting_scheme calc
_refine_ls_wR_factor_gt 0.0996
_refine_ls_wR_factor_ref 0.1039
_reflns_number_gt 2567
_reflns_number_total 2926
_reflns_threshold_expression I>2\s(I)
_cod_data_source_file na6181.cif
_cod_data_source_block I
_cod_depositor_comments
;
The following automatic conversions were performed:

'_chemical_melting_point' value '445 K' was changed to '445' - the
value should be numeric and without a unit designator.

Automatic conversion script
Id: cif_fix_values 1646 2011-03-28 12:23:43Z adriana 

The following automatic conversions were performed:

'_chemical_melting_point' value '445 K' was changed to '445' - the
value should be numeric and without a unit designator.

Automatic conversion script
Id: cif_fix_values 1715 2011-07-08 13:25:40Z adriana 
;
_cod_original_cell_volume 1612.73(3)
_cod_original_sg_symbol_H-M 'P 21/c'
_cod_database_code 2201534
_cod_database_fobs_code 2201534

loop_
_symmetry_equiv_pos_as_xyz
'x, y, z'
'-x, y+1/2, -z+1/2'
'-x, -y, -z'
'x, -y-1/2, z-1/2'

loop_
_atom_site_label
_atom_site_fract_x
_atom_site_fract_y
_atom_site_fract_z
_atom_site_U_iso_or_equiv
_atom_site_adp_type
_atom_site_calc_flag
_atom_site_refinement_flags
_atom_site_occupancy
_atom_site_disorder_assembly
_atom_site_disorder_group
_atom_site_type_symbol
S3 0.26303(6) 0.08386(3) 0.06725(4) 0.05249(16) Uani d . 1 . . S
O22 0.74525(19) 0.27439(9) 0.46087(13) 0.0619(4) Uani d . 1 . . O
O23 0.58168(17) 0.27574(9) 0.52329(11) 0.0546(3) Uani d . 1 . . O
O24 0.27064(19) 0.08378(9) 0.44632(12) 0.0574(4) Uani d . 1 . . O
N1 0.28855(18) 0.07423(9) 0.25458(11) 0.0401(3) Uani d . 1 . . N
C2 0.1478(2) 0.08038(12) 0.13113(15) 0.0475(4) Uani d . 1 . . C
H2A 0.0753 0.1346 0.1114 0.057 Uiso calc R 1 . . H
H2B 0.0672 0.0284 0.1028 0.057 Uiso calc R 1 . . H
C4 0.4218(3) 0.00210(12) 0.17430(15) 0.0484(4) Uani d . 1 . . C
H4A 0.3696 -0.0582 0.1517 0.058 Uiso calc R 1 . . H
H4B 0.5348 0.0023 0.1845 0.058 Uiso calc R 1 . . H
C5 0.4570(2) 0.03062(11) 0.28494(14) 0.0426(4) Uani d . 1 . . C
H5 0.4866 -0.0228 0.3327 0.051 Uiso calc R 1 . . H
C6 0.6051(2) 0.10149(12) 0.35478(15) 0.0456(4) Uani d . 1 . . C
H6A 0.7246 0.0737 0.4082 0.055 Uiso calc R 1 . . H
H6B 0.6078 0.1429 0.3055 0.055 Uiso calc R 1 . . H
C7 0.5478(2) 0.14936(11) 0.41771(14) 0.0409(4) Uani d . 1 . . C
H7 0.5771 0.1100 0.4800 0.049 Uiso calc R 1 . . H
C8 0.3359(2) 0.15526(10) 0.32627(14) 0.0381(4) Uani d . 1 . . C
C9 0.2410(2) 0.14539(11) 0.38304(14) 0.0419(4) Uani d . 1 . . C
C10 0.1118(2) 0.22119(11) 0.34306(14) 0.0414(4) Uani d . 1 . . C
C11 -0.0125(2) 0.24317(13) 0.36030(16) 0.0506(4) Uani d . 1 . . C
H11 -0.0269 0.2069 0.4051 0.061 Uiso calc R 1 . . H
C12 -0.1166(3) 0.32196(14) 0.30814(17) 0.0576(5) Uani d . 1 . . C
H12 -0.2021 0.3371 0.3183 0.069 Uiso calc R 1 . . H
C13 -0.0974(3) 0.37766(13) 0.24282(16) 0.0545(5) Uani d . 1 . . C
H13 -0.1687 0.4296 0.2105 0.065 Uiso calc R 1 . . H
C14 0.0299(2) 0.35699(11) 0.22402(14) 0.0446(4) Uani d . 1 . . C
C15 0.0636(3) 0.40655(11) 0.15746(15) 0.0491(4) Uani d . 1 . . C
H15 0.0020 0.4605 0.1228 0.059 Uiso calc R 1 . . H
C16 0.1868(2) 0.37492(12) 0.14433(15) 0.0483(4) Uani d . 1 . . C
H16 0.2057 0.4079 0.0995 0.058 Uiso calc R 1 . . H
C17 0.2870(2) 0.29369(11) 0.19641(14) 0.0436(4) Uani d . 1 . . C
H17 0.3699 0.2740 0.1858 0.052 Uiso calc R 1 . . H
C18 0.2595(2) 0.24480(10) 0.26252(13) 0.0376(3) Uani d . 1 . . C
C19 0.1313(2) 0.27712(10) 0.27512(13) 0.0383(3) Uani d . 1 . . C
C20 0.6378(2) 0.23927(12) 0.46830(14) 0.0429(4) Uani d . 1 . . C
C21 0.6547(3) 0.36344(14) 0.5738(2) 0.0668(6) Uani d . 1 . . C
H21A 0.7791 0.3673 0.6024 0.100 Uiso calc R 1 . . H
H21B 0.6505 0.3721 0.6360 0.100 Uiso calc R 1 . . H
H21C 0.5830 0.4094 0.5169 0.100 Uiso calc R 1 . . H

loop_
_atom_site_aniso_label
_atom_site_aniso_U_11
_atom_site_aniso_U_22
_atom_site_aniso_U_33
_atom_site_aniso_U_12
_atom_site_aniso_U_13
_atom_site_aniso_U_23
S3 0.0547(3) 0.0557(3) 0.0444(3) 0.0032(2) 0.0297(2) 0.00345(19)
O22 0.0651(8) 0.0608(8) 0.0780(9) -0.0171(7) 0.0536(8) -0.0156(7)
O23 0.0581(8) 0.0573(8) 0.0582(8) -0.0050(6) 0.0411(7) -0.0122(6)
O24 0.0713(9) 0.0543(8) 0.0657(8) 0.0088(6) 0.0521(8) 0.0171(6)
N1 0.0376(7) 0.0389(7) 0.0435(7) -0.0004(5) 0.0253(6) -0.0014(6)
C2 0.0390(9) 0.0483(10) 0.0469(10) -0.0027(7) 0.0228(8) -0.0053(7)
C4 0.0530(10) 0.0428(9) 0.0540(10) 0.0014(7) 0.0357(9) -0.0009(8)
C5 0.0432(9) 0.0383(8) 0.0466(9) 0.0052(7) 0.0282(8) 0.0037(7)
C6 0.0361(8) 0.0481(9) 0.0499(10) 0.0051(7) 0.0256(8) -0.0005(7)
C7 0.0384(8) 0.0429(9) 0.0401(8) 0.0013(7) 0.0239(7) 0.0018(7)
C8 0.0383(8) 0.0372(8) 0.0423(8) 0.0003(6) 0.0269(7) 0.0025(6)
C9 0.0428(9) 0.0437(9) 0.0426(9) -0.0021(7) 0.0283(8) 0.0005(7)
C10 0.0398(8) 0.0441(9) 0.0425(9) -0.0021(7) 0.0269(7) -0.0040(7)
C11 0.0496(10) 0.0609(11) 0.0510(10) -0.0022(8) 0.0361(9) -0.0056(8)
C12 0.0509(10) 0.0683(12) 0.0615(11) 0.0072(9) 0.0390(10) -0.0082(10)
C13 0.0491(10) 0.0542(11) 0.0531(11) 0.0109(8) 0.0285(9) -0.0062(8)
C14 0.0418(9) 0.0406(9) 0.0409(9) 0.0016(7) 0.0208(8) -0.0053(7)
C15 0.0517(10) 0.0373(9) 0.0451(9) 0.0026(7) 0.0237(8) 0.0027(7)
C16 0.0535(10) 0.0413(9) 0.0455(9) -0.0059(7) 0.0286(9) 0.0033(7)
C17 0.0441(9) 0.0420(9) 0.0480(9) -0.0035(7) 0.0303(8) 0.0005(7)
C18 0.0360(8) 0.0373(8) 0.0377(8) -0.0022(6) 0.0222(7) -0.0011(6)
C19 0.0366(8) 0.0386(8) 0.0366(8) -0.0024(6) 0.0214(7) -0.0045(6)
C20 0.0382(8) 0.0486(9) 0.0388(9) 0.0027(7) 0.0226(7) 0.0012(7)
C21 0.0752(14) 0.0593(12) 0.0702(13) -0.0049(10) 0.0475(12) -0.0184(10)

loop_
_atom_type_symbol
_atom_type_description
_atom_type_scat_dispersion_real
_atom_type_scat_dispersion_imag
_atom_type_scat_source
C C 0.0181 0.0091 'International Tables Vol C Tables 4.2.6.8 and 6.1.1.4'
H H 0.0000 0.0000 'International Tables Vol C Tables 4.2.6.8 and 6.1.1.4'
N N 0.0311 0.0180 'International Tables Vol C Tables 4.2.6.8 and 6.1.1.4'
O O 0.0492 0.0322 'International Tables Vol C Tables 4.2.6.8 and 6.1.1.4'
S S 0.3331 0.5567 'International Tables Vol C Tables 4.2.6.8 and 6.1.1.4'

loop_
_geom_angle_atom_site_label_1
_geom_angle_atom_site_label_2
_geom_angle_atom_site_label_3
_geom_angle
_geom_angle_publ_flag
C4 S3 C2 86.99(8) ?
C20 O23 C21 116.51(15) ?
C2 N1 C8 119.47(13) yes
C2 N1 C5 111.25(13) yes
C8 N1 C5 110.46(12) yes
N1 C2 S3 107.44(11) ?
N1 C2 H2A 110.2 ?
S3 C2 H2A 110.2 ?
N1 C2 H2B 110.2 ?
S3 C2 H2B 110.2 ?
H2A C2 H2B 108.5 ?
C5 C4 S3 105.92(11) ?
C5 C4 H4A 110.6 ?
S3 C4 H4A 110.6 ?
C5 C4 H4B 110.6 ?
S3 C4 H4B 110.6 ?
H4A C4 H4B 108.7 ?
N1 C5 C6 104.44(12) ?
N1 C5 C4 108.56(14) ?
C6 C5 C4 114.91(14) ?
N1 C5 H5 109.6 ?
C6 C5 H5 109.6 ?
C4 C5 H5 109.6 ?
C7 C6 C5 102.89(13) yes
C7 C6 H6A 111.2 ?
C5 C6 H6A 111.2 ?
C7 C6 H6B 111.2 ?
C5 C6 H6B 111.2 ?
H6A C6 H6B 109.1 ?
C20 C7 C6 114.87(14) ?
C20 C7 C8 113.49(13) ?
C6 C7 C8 103.50(13) ?
C20 C7 H7 108.2 ?
C6 C7 H7 108.2 ?
C8 C7 H7 108.2 ?
N1 C8 C18 116.20(13) ?
N1 C8 C7 103.34(12) ?
C18 C8 C7 116.12(12) ?
N1 C8 C9 107.46(12) ?
C18 C8 C9 102.40(12) ?
C7 C8 C9 111.24(13) ?
O24 C9 C10 128.07(15) ?
O24 C9 C8 123.94(15) ?
C10 C9 C8 107.97(13) ?
C11 C10 C19 120.05(16) ?
C11 C10 C9 132.75(16) ?
C19 C10 C9 107.20(13) ?
C10 C11 C12 117.86(17) ?
C10 C11 H11 121.1 ?
C12 C11 H11 121.1 ?
C13 C12 C11 122.68(16) ?
C13 C12 H12 118.7 ?
C11 C12 H12 118.7 ?
C12 C13 C14 120.71(17) ?
C12 C13 H13 119.6 ?
C14 C13 H13 119.6 ?
C19 C14 C13 116.15(16) ?
C19 C14 C15 116.32(15) ?
C13 C14 C15 127.52(16) ?
C16 C15 C14 119.98(16) ?
C16 C15 H15 120.0 ?
C14 C15 H15 120.0 ?
C15 C16 C17 122.62(16) ?
C15 C16 H16 118.7 ?
C17 C16 H16 118.7 ?
C18 C17 C16 118.92(15) ?
C18 C17 H17 120.5 ?
C16 C17 H17 120.5 ?
C17 C18 C19 118.37(15) ?
C17 C18 C8 133.02(14) ?
C19 C18 C8 108.56(13) ?
C14 C19 C10 122.53(15) ?
C14 C19 C18 123.78(15) ?
C10 C19 C18 113.68(14) ?
O22 C20 O23 123.93(16) ?
O22 C20 C7 125.30(16) ?
O23 C20 C7 110.77(14) ?
O23 C21 H21A 109.5 ?
O23 C21 H21B 109.5 ?
H21A C21 H21B 109.5 ?
O23 C21 H21C 109.5 ?
H21A C21 H21C 109.5 ?
H21B C21 H21C 109.5 ?

loop_
_geom_bond_atom_site_label_1
_geom_bond_atom_site_label_2
_geom_bond_site_symmetry_2
_geom_bond_distance
_geom_bond_publ_flag
S3 C4 . 1.8044(18) ?
S3 C2 . 1.8323(18) ?
O22 C20 . 1.197(2) ?
O23 C20 . 1.333(2) ?
O23 C21 . 1.440(2) ?
O24 C9 . 1.213(2) ?
N1 C2 . 1.451(2) ?
N1 C8 . 1.478(2) ?
N1 C5 . 1.488(2) ?
C2 H2A . 0.9700 ?
C2 H2B . 0.9700 ?
C4 C5 . 1.527(2) ?
C4 H4A . 0.9700 ?
C4 H4B . 0.9700 ?
C5 C6 . 1.517(2) ?
C5 H5 . 0.9800 ?
C6 C7 . 1.517(2) yes
C6 H6A . 0.9700 ?
C6 H6B . 0.9700 ?
C7 C20 . 1.501(2) ?
C7 C8 . 1.556(2) ?
C7 H7 . 0.9800 ?
C8 C18 . 1.523(2) ?
C8 C9 . 1.570(2) ?
C9 C10 . 1.475(2) ?
C10 C11 . 1.378(2) ?
C10 C19 . 1.406(2) ?
C11 C12 . 1.402(3) ?
C11 H11 . 0.9300 ?
C12 C13 . 1.371(3) ?
C12 H12 . 0.9300 ?
C13 C14 . 1.417(2) ?
C13 H13 . 0.9300 ?
C14 C19 . 1.405(2) ?
C14 C15 . 1.420(3) ?
C15 C16 . 1.366(3) ?
C15 H15 . 0.9300 ?
C16 C17 . 1.420(2) ?
C16 H16 . 0.9300 ?
C17 C18 . 1.370(2) ?
C17 H17 . 0.9300 ?
C18 C19 . 1.409(2) ?
C21 H21A . 0.9600 ?
C21 H21B . 0.9600 ?
C21 H21C . 0.9600 ?

loop_
_geom_torsion_atom_site_label_1
_geom_torsion_atom_site_label_2
_geom_torsion_atom_site_label_3
_geom_torsion_atom_site_label_4
_geom_torsion
_geom_torsion_publ_flag
C8 N1 C2 S3 103.82(13) ?
C5 N1 C2 S3 -26.76(15) ?
C4 S3 C2 N1 38.80(12) ?
C2 S3 C4 C5 -39.58(12) ?
C2 N1 C5 C6 120.18(15) ?
C8 N1 C5 C6 -14.93(17) ?
C2 N1 C5 C4 -2.86(18) ?
C8 N1 C5 C4 -137.97(13) ?
S3 C4 C5 N1 31.53(15) ?
S3 C4 C5 C6 -84.95(15) ?
N1 C5 C6 C7 33.55(16) yes
C4 C5 C6 C7 152.37(14) yes
C5 C6 C7 C20 -163.65(14) yes
C5 C6 C7 C8 -39.38(16) ?
C2 N1 C8 C18 -12.0(2) ?
C5 N1 C8 C18 118.98(14) ?
C2 N1 C8 C7 -140.33(14) ?
C5 N1 C8 C7 -9.40(15) ?
C2 N1 C8 C9 101.97(15) ?
C5 N1 C8 C9 -127.10(13) ?
C20 C7 C8 N1 155.29(13) ?
C6 C7 C8 N1 30.13(15) yes
C20 C7 C8 C18 26.86(19) ?
C6 C7 C8 C18 -98.30(15) ?
C20 C7 C8 C9 -89.70(16) ?
C6 C7 C8 C9 145.14(13) ?
N1 C8 C9 O24 60.1(2) ?
C18 C8 C9 O24 -176.97(16) ?
C7 C8 C9 O24 -52.3(2) ?
N1 C8 C9 C10 -118.42(14) ?
C18 C8 C9 C10 4.47(16) ?
C7 C8 C9 C10 129.15(14) ?
O24 C9 C10 C11 -2.4(3) ?
C8 C9 C10 C11 176.05(18) ?
O24 C9 C10 C19 177.65(17) ?
C8 C9 C10 C19 -3.86(17) ?
C19 C10 C11 C12 0.1(3) ?
C9 C10 C11 C12 -179.82(18) ?
C10 C11 C12 C13 -0.9(3) ?
C11 C12 C13 C14 0.6(3) ?
C12 C13 C14 C19 0.4(3) ?
C12 C13 C14 C15 178.87(17) ?
C19 C14 C15 C16 1.2(2) ?
C13 C14 C15 C16 -177.27(17) ?
C14 C15 C16 C17 -0.9(3) ?
C15 C16 C17 C18 0.0(3) ?
C16 C17 C18 C19 0.5(2) ?
C16 C17 C18 C8 177.52(16) ?
N1 C8 C18 C17 -64.0(2) ?
C7 C8 C18 C17 57.9(2) ?
C9 C8 C18 C17 179.26(17) ?
N1 C8 C18 C19 113.25(14) ?
C7 C8 C18 C19 -124.91(14) ?
C9 C8 C18 C19 -3.52(16) ?
C13 C14 C19 C10 -1.2(2) ?
C15 C14 C19 C10 -179.85(15) ?
C13 C14 C19 C18 177.99(15) ?
C15 C14 C19 C18 -0.6(2) ?
C11 C10 C19 C14 1.0(2) ?
C9 C10 C19 C14 -179.09(14) ?
C11 C10 C19 C18 -178.29(15) ?
C9 C10 C19 C18 1.63(19) ?
C17 C18 C19 C14 -0.2(2) ?
C8 C18 C19 C14 -177.89(14) ?
C17 C18 C19 C10 179.06(14) ?
C8 C18 C19 C10 1.38(19) ?
C21 O23 C20 O22 1.3(3) ?
C21 O23 C20 C7 -178.63(15) ?
C6 C7 C20 O22 1.1(2) ?
C8 C7 C20 O22 -117.75(19) ?
C6 C7 C20 O23 -179.05(14) ?
C8 C7 C20 O23 62.13(18) ?
